data_2219837
loop_
_publ_author_name
'Yin, Zhi-Gang'
'Li, Shu-Mian'
'Qian, Heng-Yu'
'Chen, Yu-Zhen'

_publ_section_title
;
 <i>N</i>'-(But-2-enylidene)isonicotinohydrazide
;
_journal_coeditor_code DN2392
_journal_issue 11
_journal_name_full 'Acta Crystallographica Section E'
_journal_page_first o2150
_journal_paper_doi 10.1107/S1600536808033266
_journal_volume 64
_journal_year 2008
_chemical_formula_iupac 'C10 H11 N3 O'
_chemical_formula_moiety 'C10 H11 N3 O'
_chemical_formula_sum 'C10 H11 N3 O'
_chemical_formula_weight 189.22
_chemical_name_systematic
;
<i>N</i>'-(But-2-enylidene)isonicotinohydrazide
;
_space_group_IT_number 9
_symmetry_cell_setting monoclinic
_symmetry_space_group_name_Hall 'C -2yc'
_symmetry_space_group_name_H-M 'C 1 c 1'
_atom_sites_solution_hydrogens geom
_atom_sites_solution_primary direct
_atom_sites_solution_secondary difmap
_cell_angle_alpha 90.00
_cell_angle_beta 113.5110(10)
_cell_angle_gamma 90.00
_cell_formula_units_Z 4
_cell_length_a 9.5779(8)
_cell_length_b 12.6191(11)
_cell_length_c 9.2095(8)
_cell_measurement_reflns_used 2994
_cell_measurement_temperature 293(2)
_cell_measurement_theta_max 23.8
_cell_measurement_theta_min 2.4
_cell_volume 1020.70(15)
_computing_cell_refinement 'SAINT (Bruker, 1998)'
_computing_data_collection 'SMART (Bruker, 1998)'
_computing_data_reduction 'SAINT (Bruker, 1998)'
_computing_molecular_graphics
;
ORTEPIII (Burnett & Johnson, 1996), ORTEP-3 for Windows (Farrugia,
1997) and
PLATON (Spek, 2003).
;
_computing_publication_material 'SHELXL97 (Sheldrick, 2008)'
_computing_structure_refinement 'SHELXL97 (Sheldrick, 2008)'
_computing_structure_solution 'SHELXS97 (Sheldrick, 2008)'
_diffrn_ambient_temperature 293(2)
_diffrn_measured_fraction_theta_full 0.996
_diffrn_measured_fraction_theta_max 0.996
_diffrn_measurement_device_type 'Bruker SMART CCD area-detector'
_diffrn_measurement_method \w
_diffrn_radiation_monochromator graphite
_diffrn_radiation_source 'fine-focus sealed tube'
_diffrn_radiation_type MoK\a
_diffrn_radiation_wavelength 0.71073
_diffrn_reflns_av_R_equivalents 0.0118
_diffrn_reflns_av_sigmaI/netI 0.0099
_diffrn_reflns_limit_h_max 12
_diffrn_reflns_limit_h_min -12
_diffrn_reflns_limit_k_max 16
_diffrn_reflns_limit_k_min -16
_diffrn_reflns_limit_l_max 12
_diffrn_reflns_limit_l_min -12
_diffrn_reflns_number 4639
_diffrn_reflns_theta_full 28.27
_diffrn_reflns_theta_max 28.27
_diffrn_reflns_theta_min 2.83
_exptl_absorpt_coefficient_mu 0.084
_exptl_absorpt_correction_T_max 0.974
_exptl_absorpt_correction_T_min 0.969
_exptl_absorpt_correction_type multi-scan
_exptl_absorpt_process_details '(SADABS; Bruker, 1998)'
_exptl_crystal_colour brown
_exptl_crystal_density_diffrn 1.231
_exptl_crystal_density_method 'not measured'
_exptl_crystal_description block
_exptl_crystal_F_000 400
_exptl_crystal_size_max 0.25
_exptl_crystal_size_mid 0.23
_exptl_crystal_size_min 0.18
_refine_diff_density_max 0.211
_refine_diff_density_min -0.124
_refine_ls_extinction_method none
_refine_ls_goodness_of_fit_ref 1.075
_refine_ls_hydrogen_treatment constr
_refine_ls_matrix_type full
_refine_ls_number_parameters 128
_refine_ls_number_reflns 1264
_refine_ls_number_restraints 2
_refine_ls_restrained_S_all 1.074
_refine_ls_R_factor_all 0.0350
_refine_ls_R_factor_gt 0.0342
_refine_ls_shift/su_max 0.000
_refine_ls_shift/su_mean 0.000
_refine_ls_structure_factor_coef Fsqd
_refine_ls_weighting_details 'calc w=1/[\s^2^(Fo^2^)+(0.0744P)^2^+0.0728P] where P=(Fo^2^+2Fc^2^)/3'
_refine_ls_weighting_scheme calc
_refine_ls_wR_factor_gt 0.1001
_refine_ls_wR_factor_ref 0.1013
_reflns_number_gt 1225
_reflns_number_total 1264
_reflns_threshold_expression I>2\s(I)
_cod_data_source_file dn2392.cif
_cod_data_source_block I
_cod_depositor_comments
;
The following automatic conversions were performed:
'_symmetry_cell_setting' value 'Monoclinic' changed to 'monoclinic'
according to '/home/saulius/struct/CIF-dictionaries/cif_core.dic'
dictionary named 'cif_core.dic' version 2.4.1 from 2010-06-29.

Automatic conversion script
Id: cif_fix_enum 1527 2010-12-29 10:47:43Z saulius 

The following automatic conversions were performed:

'_symmetry_cell_setting' value 'Monoclinic' changed to 'monoclinic'
according to /home/saulius/struct/CIF-dictionaries/cif_core.dic
dictionary named 'cif_core.dic' version 2.4.1 from 2010-06-29.

Automatic conversion script
Id: cif_fix_values 1715 2011-07-08 13:25:40Z adriana 
;
_cod_original_sg_symbol_H-M 'C c'
_cod_database_code 2219837
_cod_database_fobs_code 2219837

loop_
_symmetry_equiv_pos_as_xyz
'x, y, z'
'x, -y, z+1/2'
'x+1/2, y+1/2, z'
'x+1/2, -y+1/2, z+1/2'

loop_
_atom_site_type_symbol
_atom_site_label
_atom_site_fract_x
_atom_site_fract_y
_atom_site_fract_z
_atom_site_U_iso_or_equiv
_atom_site_adp_type
_atom_site_calc_flag
_atom_site_refinement_flags
_atom_site_occupancy
N N1 0.12133(17) 1.06196(12) 0.79852(17) 0.0441(3) Uani d . 1
N N2 0.21940(16) 0.98057(11) 0.87720(16) 0.0398(3) Uani d . 1
H H2 0.2126 0.9200 0.8322 0.048 Uiso calc R 1
N N3 0.6220(2) 0.73212(13) 1.2278(2) 0.0512(4) Uani d . 1
O O1 0.33989(17) 1.07888(10) 1.10035(17) 0.0542(4) Uani d . 1
C C1 -0.2651(3) 1.1633(3) 0.2819(3) 0.0800(8) Uani d . 1
H H1A -0.2643 1.2313 0.3292 0.120 Uiso calc R 1
H H1B -0.3661 1.1344 0.2431 0.120 Uiso calc R 1
H H1C -0.2337 1.1712 0.1957 0.120 Uiso calc R 1
C C2 -0.1590(3) 1.0910(2) 0.4019(3) 0.0625(5) Uani d . 1
H H2A -0.1514 1.0222 0.3696 0.075 Uiso calc R 1
C C3 -0.0728(2) 1.11582(19) 0.5528(2) 0.0546(5) Uani d . 1
H H3 -0.0819 1.1824 0.5913 0.066 Uiso calc R 1
C C4 0.0338(2) 1.04042(16) 0.6560(2) 0.0475(4) Uani d . 1
H H4 0.0388 0.9732 0.6170 0.057 Uiso calc R 1
C C5 0.32562(18) 0.99674(12) 1.02479(18) 0.0366(3) Uani d . 1
C C6 0.42972(17) 0.90326(12) 1.09198(17) 0.0362(3) Uani d . 1
C C7 0.4905(3) 0.88762(17) 1.2543(2) 0.0529(5) Uani d . 1
H H7 0.4696 0.9347 1.3208 0.064 Uiso calc R 1
C C8 0.5828(3) 0.80039(19) 1.3153(2) 0.0584(5) Uani d . 1
H H8 0.6198 0.7887 1.4239 0.070 Uiso calc R 1
C C9 0.5679(2) 0.75022(15) 1.0721(2) 0.0477(4) Uani d . 1
H H9 0.5965 0.7046 1.0096 0.057 Uiso calc R 1
C C10 0.47069(19) 0.83399(13) 0.99866(19) 0.0411(3) Uani d . 1
H H10 0.4341 0.8433 0.8896 0.049 Uiso calc R 1

loop_
_atom_site_aniso_label
_atom_site_aniso_U_11
_atom_site_aniso_U_22
_atom_site_aniso_U_33
_atom_site_aniso_U_12
_atom_site_aniso_U_13
_atom_site_aniso_U_23
N1 0.0439(8) 0.0368(7) 0.0431(8) 0.0086(6) 0.0081(6) 0.0041(6)
N2 0.0428(7) 0.0303(6) 0.0381(7) 0.0045(5) 0.0075(5) -0.0011(5)
N3 0.0596(9) 0.0426(8) 0.0425(8) 0.0149(7) 0.0108(7) 0.0071(6)
O1 0.0604(8) 0.0401(7) 0.0468(7) 0.0119(6) 0.0055(6) -0.0113(5)
C1 0.0650(15) 0.099(2) 0.0570(13) 0.0146(14) 0.0046(11) 0.0212(14)
C2 0.0564(11) 0.0683(14) 0.0532(12) 0.0083(10) 0.0116(9) 0.0077(10)
C3 0.0481(9) 0.0564(11) 0.0491(10) 0.0114(8) 0.0086(8) 0.0117(8)
C4 0.0453(9) 0.0441(9) 0.0445(9) 0.0048(7) 0.0088(7) 0.0027(7)
C5 0.0387(7) 0.0320(7) 0.0351(7) 0.0046(5) 0.0104(6) -0.0001(5)
C6 0.0381(7) 0.0322(7) 0.0338(7) 0.0025(5) 0.0096(6) -0.0003(6)
C7 0.0662(12) 0.0525(11) 0.0334(8) 0.0194(9) 0.0128(8) -0.0008(7)
C8 0.0720(12) 0.0601(12) 0.0334(8) 0.0204(10) 0.0108(8) 0.0074(8)
C9 0.0585(10) 0.0395(8) 0.0423(8) 0.0146(7) 0.0173(8) 0.0013(6)
C10 0.0494(8) 0.0366(8) 0.0332(7) 0.0088(6) 0.0122(6) 0.0014(6)

loop_
_atom_type_symbol
_atom_type_description
_atom_type_scat_dispersion_real
_atom_type_scat_dispersion_imag
_atom_type_scat_source
C C 0.0033 0.0000 'International Tables Vol C Tables 4.2.6.8 and 6.1.1.4'
H H 0.0000 0.0000 'International Tables Vol C Tables 4.2.6.8 and 6.1.1.4'
N N 0.0061 0.0000 'International Tables Vol C Tables 4.2.6.8 and 6.1.1.4'
O O 0.0106 0.0000 'International Tables Vol C Tables 4.2.6.8 and 6.1.1.4'

loop_
_geom_angle_atom_site_label_1
_geom_angle_atom_site_label_2
_geom_angle_atom_site_label_3
_geom_angle
C4 N1 N2 114.28(15)
C5 N2 N1 119.75(13)
C5 N2 H2 120.1
N1 N2 H2 120.1
C8 N3 C9 117.17(16)
C2 C1 H1A 109.5
C2 C1 H1B 109.5
H1A C1 H1B 109.5
C2 C1 H1C 109.5
H1A C1 H1C 109.5
H1B C1 H1C 109.5
C3 C2 C1 125.9(2)
C3 C2 H2A 117.1
C1 C2 H2A 117.1
C2 C3 C4 120.8(2)
C2 C3 H3 119.6
C4 C3 H3 119.6
N1 C4 C3 122.76(18)
N1 C4 H4 118.6
C3 C4 H4 118.6
O1 C5 N2 124.64(15)
O1 C5 C6 121.51(15)
N2 C5 C6 113.84(13)
C7 C6 C10 118.54(14)
C7 C6 C5 118.58(14)
C10 C6 C5 122.85(14)
C8 C7 C6 118.48(16)
C8 C7 H7 120.8
C6 C7 H7 120.8
N3 C8 C7 123.92(17)
N3 C8 H8 118.0
C7 C8 H8 118.0
N3 C9 C10 123.32(16)
N3 C9 H9 118.3
C10 C9 H9 118.3
C6 C10 C9 118.48(15)
C6 C10 H10 120.8
C9 C10 H10 120.8

loop_
_geom_bond_atom_site_label_1
_geom_bond_atom_site_label_2
_geom_bond_distance
N1 C4 1.273(2)
N1 N2 1.3853(18)
N2 C5 1.349(2)
N2 H2 0.8600
N3 C8 1.332(3)
N3 C9 1.335(2)
O1 C5 1.225(2)
C1 C2 1.480(3)
C1 H1A 0.9600
C1 H1B 0.9600
C1 H1C 0.9600
C2 C3 1.340(3)
C2 H2A 0.9300
C3 C4 1.441(3)
C3 H3 0.9300
C4 H4 0.9300
C5 C6 1.509(2)
C6 C7 1.385(2)
C6 C10 1.388(2)
C7 C8 1.383(3)
C7 H7 0.9300
C8 H8 0.9300
C9 C10 1.392(2)
C9 H9 0.9300
C10 H10 0.9300

loop_
_geom_hbond_atom_site_label_D
_geom_hbond_atom_site_label_H
_geom_hbond_atom_site_label_A
_geom_hbond_site_symmetry_A
_geom_hbond_distance_DH
_geom_hbond_distance_HA
_geom_hbond_distance_DA
_geom_hbond_angle_DHA
N2 H2 N3 4_464 0.86 2.17 2.991(2) 160.3

loop_
_cod_related_entry_id
_cod_related_entry_database
_cod_related_entry_code
1 ChemSpider 4520830
